data_1572722
loop_
_publ_author_name
'Yan, Xiaosheng'
'Weng, Peimin'
'Cao, Jinlian'
'Lin, Kexin'
'Qi, Yuanwei'
'Wu, Xin'
'Jiang, Yun-Bao'

_publ_section_title
;
 Simultaneous formation of helical and sheet-like assemblies from short
 azapeptides enables spontaneous resolution.
;
_journal_issue 41
_journal_name_full Nanoscale
_journal_page_first 19221
_journal_page_last 19227
_journal_paper_doi 10.1039/d4nr02872d
_journal_volume 16
_journal_year 2024
_chemical_absolute_configuration rmad
_chemical_formula_moiety 'C17 H18 N4 O2 S'
_chemical_formula_sum 'C17 H18 N4 O2 S'
_chemical_formula_weight 342.41
_space_group_crystal_system orthorhombic
_space_group_IT_number 19
_space_group_name_Hall 'P 2ac 2ab'
_space_group_name_H-M_alt 'P 21 21 21'
_atom_sites_solution_hydrogens geom
_atom_sites_solution_primary dual
_audit_block_doi 10.5517/ccdc.csd.cc2527s9
_audit_creation_date 2020-04-17
_audit_creation_method
;
Olex2 1.2
(compiled 2017.08.10 svn.r3458 for OlexSys, GUI svn.r5381)
;
_audit_update_record
;
2020-04-21 deposited with the CCDC.	2024-09-30 downloaded from the CCDC.
;
_cell_angle_alpha 90
_cell_angle_beta 90
_cell_angle_gamma 90
_cell_formula_units_Z 4
_cell_length_a 4.70400(10)
_cell_length_b 15.8512(3)
_cell_length_c 22.2569(4)
_cell_measurement_reflns_used 3794
_cell_measurement_temperature 99.9(7)
_cell_measurement_theta_max 76.5910
_cell_measurement_theta_min 3.4110
_cell_volume 1659.56(6)
_computing_molecular_graphics 'Olex2 (Dolomanov et al., 2009)'
_computing_publication_material 'Olex2 (Dolomanov et al., 2009)'
_computing_structure_refinement 'ShelXL (Sheldrick, 2015)'
_computing_structure_solution 'ShelXT (Sheldrick, 2015)'
_diffrn_ambient_temperature 99.9(7)
_diffrn_measured_fraction_theta_full 0.999
_diffrn_measured_fraction_theta_max 0.946
_diffrn_measurement_device_type 'XtaLAB Synergy, Dualflex, HyPix'
_diffrn_radiation_type CuK\a
_diffrn_radiation_wavelength 1.54184
_diffrn_reflns_av_R_equivalents 0.0476
_diffrn_reflns_av_unetI/netI 0.0559
_diffrn_reflns_Laue_measured_fraction_full 0.999
_diffrn_reflns_Laue_measured_fraction_max 0.946
_diffrn_reflns_limit_h_max 5
_diffrn_reflns_limit_h_min -4
_diffrn_reflns_limit_k_max 16
_diffrn_reflns_limit_k_min -20
_diffrn_reflns_limit_l_max 26
_diffrn_reflns_limit_l_min -25
_diffrn_reflns_number 6078
_diffrn_reflns_point_group_measured_fraction_full 0.951
_diffrn_reflns_point_group_measured_fraction_max 0.880
_diffrn_reflns_theta_full 67.684
_diffrn_reflns_theta_max 76.897
_diffrn_reflns_theta_min 3.423
_exptl_absorpt_coefficient_mu 1.882
_exptl_absorpt_correction_T_max 1.00000
_exptl_absorpt_correction_T_min 0.66950
_exptl_absorpt_correction_type multi-scan
_exptl_absorpt_process_details
;
CrysAlisPro 1.171.40.53 (Rigaku Oxford Diffraction, 2019)
Empirical absorption correction using spherical harmonics,
 implemented in SCALE3 ABSPACK scaling algorithm.
;
_exptl_crystal_colour colourless
_exptl_crystal_density_diffrn 1.370
_exptl_crystal_description block
_exptl_crystal_F_000 720
_exptl_crystal_size_max 0.28
_exptl_crystal_size_mid 0.22
_exptl_crystal_size_min 0.18
_refine_diff_density_max 0.710
_refine_diff_density_min -0.384
_refine_diff_density_rms 0.088
_refine_ls_abs_structure_details
;
 Flack x determined using 975 quotients [(I+)-(I-)]/[(I+)+(I-)]
 (Parsons, Flack and Wagner, Acta Cryst. B69 (2013) 249-259).
;
_refine_ls_abs_structure_Flack 0.025(16)
_refine_ls_extinction_method none
_refine_ls_goodness_of_fit_ref 1.133
_refine_ls_hydrogen_treatment constr
_refine_ls_matrix_type full
_refine_ls_number_parameters 218
_refine_ls_number_reflns 3069
_refine_ls_number_restraints 0
_refine_ls_restrained_S_all 1.133
_refine_ls_R_factor_all 0.0536
_refine_ls_R_factor_gt 0.0462
_refine_ls_shift/su_max 0.000
_refine_ls_shift/su_mean 0.000
_refine_ls_structure_factor_coef Fsqd
_refine_ls_weighting_details 'w=1/[\s^2^(Fo^2^)+(0.0580P)^2^+1.6430P] where P=(Fo^2^+2Fc^2^)/3'
_refine_ls_weighting_scheme calc
_refine_ls_wR_factor_gt 0.1142
_refine_ls_wR_factor_ref 0.1388
_reflns_Friedel_coverage 0.574
_reflns_Friedel_fraction_full 0.879
_reflns_Friedel_fraction_max 0.784
_reflns_number_gt 2828
_reflns_number_total 3069
_reflns_threshold_expression 'I > 2\s(I)'
_cod_data_source_file d4nr02872d2.cif
_cod_data_source_block exp_8443
_cod_depositor_comments 'Adding full bibliography for 1572720--1572724.cif.'
_cod_database_code 1572722
_shelx_shelxl_version_number 2014/8
_shelx_space_group_comment
;
The symmetry employed for this shelxl refinement is uniquely defined
by the following loop, which should always be used as a source of
symmetry information in preference to the above space-group names.
They are only intended as comments.
;
_olex2_refinement_description
;
1. Fixed Uiso
 At 1.2 times of:
  All C(H) groups, All N(H) groups
 At 1.5 times of:
  All C(H,H,H) groups
2.a Ternary CH refined with riding coordinates:
 C00B(H00B)
2.b Aromatic/amide H refined with riding coordinates:
 N004(H004), N005(H005), N006(H006), N007(H007), C00D(H00E), C00G(H00G),
 C00H(H00H), C00I(H00I), C00J(H00J), C00K(H00K), C00L(H00L), C00M(H00M),
 C00N(H00N), C00O(H00O)
2.c Idealised Me refined as rotating group:
 C00C(H00A,H00C,H00D)
;
_olex2_submission_special_instructions 'No special instructions were received'

loop_
_space_group_symop_operation_xyz
'x, y, z'
'-x+1/2, -y, z+1/2'
'-x, y+1/2, -z+1/2'
'x+1/2, -y+1/2, -z'

loop_
_atom_site_label
_atom_site_type_symbol
_atom_site_fract_x
_atom_site_fract_y
_atom_site_fract_z
_atom_site_U_iso_or_equiv
_atom_site_adp_type
_atom_site_occupancy
_atom_site_site_symmetry_order
_atom_site_calc_flag
_atom_site_refinement_flags_posn
_atom_site_refinement_flags_adp
_atom_site_refinement_flags_occupancy
_atom_site_disorder_assembly
_atom_site_disorder_group
S001 S 0.5541(2) 0.27257(6) 0.65339(5) 0.0218(3) Uani 1 1 d . . . . .
O002 O 0.4737(6) 0.50718(18) 0.73553(12) 0.0198(6) Uani 1 1 d . . . . .
O003 O 0.2367(7) 0.60904(19) 0.62689(13) 0.0249(7) Uani 1 1 d . . . . .
N004 N 0.0481(8) 0.4488(2) 0.71354(15) 0.0193(7) Uani 1 1 d . . . . .
H004 H -0.1325 0.4554 0.7097 0.023 Uiso 1 1 calc R . . . .
N005 N 0.3405(8) 0.4183(2) 0.61241(15) 0.0233(8) Uani 1 1 d . . . . .
H005 H 0.2223 0.4591 0.6172 0.028 Uiso 1 1 calc R . . . .
N006 N 0.2248(8) 0.6672(2) 0.71954(15) 0.0202(7) Uani 1 1 d . . . . .
H006 H 0.2714 0.7081 0.7429 0.024 Uiso 1 1 calc R . . . .
N007 N 0.1719(8) 0.3705(2) 0.70285(15) 0.0195(7) Uani 1 1 d . . . . .
H007 H 0.1375 0.3292 0.7268 0.023 Uiso 1 1 calc R . . . .
C008 C 0.3466(9) 0.3587(2) 0.65502(18) 0.0180(8) Uani 1 1 d . . . . .
C009 C 0.2160(8) 0.5145(3) 0.73006(18) 0.0178(8) Uani 1 1 d . . . . .
C00A C 0.3061(9) 0.6671(2) 0.66060(19) 0.0195(8) Uani 1 1 d . . . . .
C00B C 0.0576(9) 0.5965(2) 0.74196(18) 0.0183(8) Uani 1 1 d . . . . .
H00B H -0.1260 0.5951 0.7212 0.022 Uiso 1 1 calc R . . . .
C00C C 0.0074(10) 0.6047(3) 0.80938(19) 0.0246(9) Uani 1 1 d . . . . .
H00A H 0.1863 0.6023 0.8301 0.037 Uiso 1 1 calc GR . . . .
H00C H -0.1118 0.5593 0.8228 0.037 Uiso 1 1 calc GR . . . .
H00D H -0.0838 0.6576 0.8177 0.037 Uiso 1 1 calc GR . . . .
C00D C 0.8036(10) 0.8733(3) 0.5954(2) 0.0279(10) Uani 1 1 d . . . . .
H00E H 0.9119 0.9177 0.5804 0.033 Uiso 1 1 calc R . . . .
C00E C 0.5134(10) 0.4198(3) 0.55984(18) 0.0222(9) Uani 1 1 d . . . . .
C00F C 0.4782(9) 0.7405(2) 0.64018(17) 0.0192(8) Uani 1 1 d . . . . .
C00G C 0.6588(10) 0.7283(3) 0.59065(19) 0.0255(9) Uani 1 1 d . . . . .
H00G H 0.6681 0.6759 0.5720 0.031 Uiso 1 1 calc R . . . .
C00H C 0.7060(10) 0.4855(3) 0.5532(2) 0.0263(10) Uani 1 1 d . . . . .
H00H H 0.7264 0.5257 0.5834 0.032 Uiso 1 1 calc R . . . .
C00I C 0.8226(10) 0.7945(3) 0.5697(2) 0.0297(10) Uani 1 1 d . . . . .
H00I H 0.9471 0.7857 0.5379 0.036 Uiso 1 1 calc R . . . .
C00J C 0.6229(10) 0.8864(3) 0.6437(2) 0.0277(10) Uani 1 1 d . . . . .
H00J H 0.6094 0.9396 0.6610 0.033 Uiso 1 1 calc R . . . .
C00K C 0.4827(12) 0.3583(3) 0.51545(19) 0.0298(11) Uani 1 1 d . . . . .
H00K H 0.3535 0.3144 0.5201 0.036 Uiso 1 1 calc R . . . .
C00L C 0.6493(12) 0.3643(3) 0.4644(2) 0.0348(12) Uani 1 1 d . . . . .
H00L H 0.6320 0.3237 0.4344 0.042 Uiso 1 1 calc R . . . .
C00M C 0.4625(10) 0.8203(3) 0.66611(18) 0.0226(9) Uani 1 1 d . . . . .
H00M H 0.3432 0.8293 0.6988 0.027 Uiso 1 1 calc R . . . .
C00N C 0.8402(12) 0.4293(4) 0.4572(2) 0.0380(12) Uani 1 1 d . . . . .
H00N H 0.9511 0.4321 0.4227 0.046 Uiso 1 1 calc R . . . .
C00O C 0.8679(11) 0.4906(3) 0.5011(2) 0.0333(11) Uani 1 1 d . . . . .
H00O H 0.9946 0.5350 0.4958 0.040 Uiso 1 1 calc R . . . .

loop_
_atom_site_aniso_label
_atom_site_aniso_U_11
_atom_site_aniso_U_22
_atom_site_aniso_U_33
_atom_site_aniso_U_23
_atom_site_aniso_U_13
_atom_site_aniso_U_12
S001 0.0225(5) 0.0203(4) 0.0225(5) 0.0005(4) -0.0001(4) 0.0044(4)
O002 0.0124(14) 0.0254(14) 0.0216(14) 0.0019(11) 0.0007(11) -0.0003(12)
O003 0.0291(16) 0.0245(15) 0.0210(14) -0.0011(12) -0.0013(12) 0.0012(14)
N004 0.0139(15) 0.0204(15) 0.0237(17) -0.0010(13) -0.0013(14) -0.0010(14)
N005 0.0284(19) 0.0242(17) 0.0174(16) 0.0027(14) -0.0018(15) 0.0070(16)
N006 0.0237(18) 0.0196(16) 0.0172(16) -0.0007(13) 0.0008(14) -0.0043(15)
N007 0.0206(17) 0.0186(15) 0.0195(16) 0.0026(13) 0.0018(14) -0.0025(14)
C008 0.0159(18) 0.0207(17) 0.0174(18) -0.0027(16) -0.0039(16) -0.0061(15)
C009 0.016(2) 0.022(2) 0.0149(18) -0.0033(15) 0.0016(15) -0.0031(16)
C00A 0.018(2) 0.0184(18) 0.022(2) -0.0002(16) -0.0051(16) 0.0044(16)
C00B 0.0135(17) 0.0194(18) 0.0220(19) -0.0033(15) 0.0021(16) -0.0052(17)
C00C 0.027(2) 0.0197(18) 0.028(2) -0.0017(16) 0.0047(18) -0.0041(18)
C00D 0.026(2) 0.030(2) 0.027(2) 0.0085(19) -0.0035(18) -0.009(2)
C00E 0.026(2) 0.0220(19) 0.0190(19) 0.0012(15) 0.0005(17) 0.0058(17)
C00F 0.0176(19) 0.0219(18) 0.0181(19) 0.0022(15) -0.0020(16) 0.0040(17)
C00G 0.028(2) 0.028(2) 0.021(2) 0.0021(18) 0.0015(17) 0.003(2)
C00H 0.025(2) 0.027(2) 0.027(2) 0.0016(18) -0.0005(18) 0.0043(19)
C00I 0.025(2) 0.038(3) 0.026(2) 0.011(2) 0.0032(19) 0.003(2)
C00J 0.032(3) 0.025(2) 0.026(2) 0.0020(18) -0.0078(19) -0.0025(19)
C00K 0.039(3) 0.026(2) 0.024(2) -0.0008(17) -0.006(2) 0.006(2)
C00L 0.049(3) 0.038(3) 0.017(2) -0.0033(19) 0.003(2) 0.022(2)
C00M 0.024(2) 0.0239(19) 0.0201(19) -0.0022(15) -0.0018(17) 0.0004(18)
C00N 0.036(3) 0.051(3) 0.027(2) 0.012(2) 0.014(2) 0.019(3)
C00O 0.025(2) 0.046(3) 0.029(2) 0.012(2) 0.005(2) 0.004(2)

loop_
_atom_type_symbol
_atom_type_description
_atom_type_scat_dispersion_real
_atom_type_scat_dispersion_imag
_atom_type_scat_source
C C 0.0181 0.0091 'International Tables Vol C Tables 4.2.6.8 and 6.1.1.4'
H H 0.0000 0.0000 'International Tables Vol C Tables 4.2.6.8 and 6.1.1.4'
N N 0.0311 0.0180 'International Tables Vol C Tables 4.2.6.8 and 6.1.1.4'
O O 0.0492 0.0322 'International Tables Vol C Tables 4.2.6.8 and 6.1.1.4'
S S 0.3331 0.5567 'International Tables Vol C Tables 4.2.6.8 and 6.1.1.4'

loop_
_geom_angle_atom_site_label_1
_geom_angle_atom_site_label_2
_geom_angle_atom_site_label_3
_geom_angle
_geom_angle_site_symmetry_1
_geom_angle_site_symmetry_3
_geom_angle_publ_flag
N007 N004 H004 120.4 . . ?
C009 N004 H004 120.4 . . ?
C009 N004 N007 119.1(3) . . ?
C008 N005 H005 117.2 . . ?
C008 N005 C00E 125.5(4) . . ?
C00E N005 H005 117.2 . . ?
C00A N006 H006 120.7 . . ?
C00A N006 C00B 118.7(3) . . ?
C00B N006 H006 120.7 . . ?
N004 N007 H007 119.6 . . ?
C008 N007 N004 120.7(3) . . ?
C008 N007 H007 119.6 . . ?
N005 C008 S001 124.8(3) . . ?
N005 C008 N007 116.4(4) . . ?
N007 C008 S001 118.8(3) . . ?
O002 C009 N004 122.0(4) . . ?
O002 C009 C00B 123.3(4) . . ?
N004 C009 C00B 114.7(3) . . ?
O003 C00A N006 120.7(4) . . ?
O003 C00A C00F 122.8(4) . . ?
N006 C00A C00F 116.4(3) . . ?
N006 C00B C009 109.4(3) . . ?
N006 C00B H00B 109.3 . . ?
N006 C00B C00C 110.8(3) . . ?
C009 C00B H00B 109.3 . . ?
C009 C00B C00C 108.7(3) . . ?
C00C C00B H00B 109.3 . . ?
C00B C00C H00A 109.5 . . ?
C00B C00C H00C 109.5 . . ?
C00B C00C H00D 109.5 . . ?
H00A C00C H00C 109.5 . . ?
H00A C00C H00D 109.5 . . ?
H00C C00C H00D 109.5 . . ?
C00I C00D H00E 120.1 . . ?
C00I C00D C00J 119.8(4) . . ?
C00J C00D H00E 120.1 . . ?
C00H C00E N005 118.1(4) . . ?
C00H C00E C00K 121.1(4) . . ?
C00K C00E N005 120.7(4) . . ?
C00G C00F C00A 117.4(4) . . ?
C00M C00F C00A 123.7(4) . . ?
C00M C00F C00G 118.9(4) . . ?
C00F C00G H00G 120.1 . . ?
C00I C00G C00F 119.7(4) . . ?
C00I C00G H00G 120.1 . . ?
C00E C00H H00H 120.4 . . ?
C00E C00H C00O 119.3(4) . . ?
C00O C00H H00H 120.4 . . ?
C00D C00I C00G 120.9(4) . . ?
C00D C00I H00I 119.6 . . ?
C00G C00I H00I 119.6 . . ?
C00D C00J H00J 119.9 . . ?
C00M C00J C00D 120.1(4) . . ?
C00M C00J H00J 119.9 . . ?
C00E C00K H00K 120.8 . . ?
C00L C00K C00E 118.4(5) . . ?
C00L C00K H00K 120.8 . . ?
C00K C00L H00L 119.5 . . ?
C00N C00L C00K 121.1(5) . . ?
C00N C00L H00L 119.5 . . ?
C00F C00M H00M 119.7 . . ?
C00J C00M C00F 120.6(4) . . ?
C00J C00M H00M 119.7 . . ?
C00L C00N H00N 119.9 . . ?
C00L C00N C00O 120.3(4) . . ?
C00O C00N H00N 119.9 . . ?
C00H C00O H00O 120.1 . . ?
C00N C00O C00H 119.8(5) . . ?
C00N C00O H00O 120.1 . . ?

loop_
_geom_bond_atom_site_label_1
_geom_bond_atom_site_label_2
_geom_bond_distance
_geom_bond_site_symmetry_2
_geom_bond_publ_flag
S001 C008 1.679(4) . ?
O002 C009 1.224(5) . ?
O003 C00A 1.232(5) . ?
N004 H004 0.8600 . ?
N004 N007 1.391(5) . ?
N004 C009 1.359(5) . ?
N005 H005 0.8600 . ?
N005 C008 1.339(5) . ?
N005 C00E 1.425(5) . ?
N006 H006 0.8600 . ?
N006 C00A 1.366(5) . ?
N006 C00B 1.457(5) . ?
N007 H007 0.8600 . ?
N007 C008 1.358(5) . ?
C009 C00B 1.521(6) . ?
C00A C00F 1.489(6) . ?
C00B H00B 0.9800 . ?
C00B C00C 1.525(6) . ?
C00C H00A 0.9600 . ?
C00C H00C 0.9600 . ?
C00C H00D 0.9600 . ?
C00D H00E 0.9300 . ?
C00D C00I 1.377(7) . ?
C00D C00J 1.385(7) . ?
C00E C00H 1.389(6) . ?
C00E C00K 1.395(6) . ?
C00F C00G 1.405(6) . ?
C00F C00M 1.392(6) . ?
C00G H00G 0.9300 . ?
C00G C00I 1.383(7) . ?
C00H H00H 0.9300 . ?
C00H C00O 1.389(7) . ?
C00I H00I 0.9300 . ?
C00J H00J 0.9300 . ?
C00J C00M 1.384(6) . ?
C00K H00K 0.9300 . ?
C00K C00L 1.383(7) . ?
C00L H00L 0.9300 . ?
C00L C00N 1.376(8) . ?
C00M H00M 0.9300 . ?
C00N H00N 0.9300 . ?
C00N C00O 1.385(8) . ?
C00O H00O 0.9300 . ?
